data_7055209
loop_
_publ_author_name
'Li, Yun'
'Wang, Ning'
'Xiong, Yan-Ju'
'Cheng, Qian'
'Fang, Jie-Fang'
'Zhu, Fei-Fei'
'Long, Yi'
'Yue, Shan-Tang'

_publ_section_title
;
 Lanthanide metal--organic frameworks based on the
 4,4&#x2032;-oxybisbenzoic acid ligand: synthesis, structures and physical
 properties
;
_journal_issue 12
_journal_name_full 'New J. Chem.'
_journal_page_first 9872
_journal_paper_doi 10.1039/C5NJ01930C
_journal_volume 39
_journal_year 2015
_chemical_formula_moiety 'C87 H57 Eu4 N O32'
_chemical_formula_sum 'C87 H57 Eu4 N O32'
_chemical_formula_weight 2236.22
_space_group_crystal_system triclinic
_space_group_IT_number 2
_space_group_name_Hall '-P 1'
_space_group_name_H-M_alt 'P -1'
_symmetry_space_group_name_Hall '-P 1'
_symmetry_space_group_name_H-M 'P -1'
_atom_sites_solution_hydrogens mixed
_audit_creation_method SHELXL-2014/7
_audit_update_record
;
2015-10-01 deposited with the CCDC.
2015-10-13 downloaded from the CCDC.
;
_cell_angle_alpha 84.679(3)
_cell_angle_beta 84.323(3)
_cell_angle_gamma 86.396(3)
_cell_formula_units_Z 2
_cell_length_a 14.589(2)
_cell_length_b 15.285(2)
_cell_length_c 22.758(3)
_cell_measurement_reflns_used 4021
_cell_measurement_temperature 296(2)
_cell_measurement_theta_max 24.77
_cell_measurement_theta_min 2.34
_cell_volume 5020.8(12)
_computing_cell_refinement 'Bruker SAINT'
_computing_data_collection 'Bruker APEX2'
_computing_data_reduction 'Bruker SAINT'
_computing_molecular_graphics 'Bruker SHELXTL'
_computing_publication_material 'Bruker SHELXTL'
_computing_structure_refinement 'SHELXL-2014/7 (Sheldrick, 2014)'
_computing_structure_solution 'SHELXL-2014/7 (Sheldrick, 2014)'
_diffrn_ambient_temperature 296(2)
_diffrn_measured_fraction_theta_full 0.989
_diffrn_measured_fraction_theta_max 0.989
_diffrn_measurement_device_type 'Bruker APEX-II CCD'
_diffrn_measurement_method '\f and \w scans'
_diffrn_radiation_type MoK\a
_diffrn_radiation_wavelength 0.71073
_diffrn_reflns_av_R_equivalents 0.1170
_diffrn_reflns_av_unetI/netI 0.1684
_diffrn_reflns_laue_measured_fraction_full 0.989
_diffrn_reflns_laue_measured_fraction_max 0.989
_diffrn_reflns_limit_h_max 17
_diffrn_reflns_limit_h_min -13
_diffrn_reflns_limit_k_max 18
_diffrn_reflns_limit_k_min -18
_diffrn_reflns_limit_l_max 27
_diffrn_reflns_limit_l_min -27
_diffrn_reflns_number 25768
_diffrn_reflns_point_group_measured_fraction_full 0.989
_diffrn_reflns_point_group_measured_fraction_max 0.989
_diffrn_reflns_theta_full 25.242
_diffrn_reflns_theta_max 25.250
_diffrn_reflns_theta_min 0.903
_diffrn_source 'fine-focus sealed tube'
_exptl_absorpt_coefficient_mu 2.537
_exptl_absorpt_correction_T_max 0.602
_exptl_absorpt_correction_T_min 0.472
_exptl_absorpt_correction_type multi-scan
_exptl_absorpt_process_details SADABS
_exptl_crystal_colour Colorless
_exptl_crystal_density_diffrn 1.479
_exptl_crystal_density_method 'not measured'
_exptl_crystal_description columnar
_exptl_crystal_F_000 2188
_exptl_crystal_size_max 0.31
_exptl_crystal_size_mid 0.25
_exptl_crystal_size_min 0.20
_refine_diff_density_max 2.197
_refine_diff_density_min -1.611
_refine_diff_density_rms 0.154
_refine_ls_extinction_method none
_refine_ls_goodness_of_fit_ref 0.986
_refine_ls_hydrogen_treatment constr
_refine_ls_matrix_type full
_refine_ls_number_parameters 1104
_refine_ls_number_reflns 18014
_refine_ls_number_restraints 6
_refine_ls_restrained_S_all 0.987
_refine_ls_R_factor_all 0.1139
_refine_ls_R_factor_gt 0.0652
_refine_ls_shift/su_max 0.002
_refine_ls_shift/su_mean 0.000
_refine_ls_structure_factor_coef Fsqd
_refine_ls_weighting_details 'w=1/[\s^2^(Fo^2^)+(0.0064P)^2^+0.2618P] where P=(Fo^2^+2Fc^2^)/3'
_refine_ls_weighting_scheme calc
_refine_ls_wR_factor_gt 0.1146
_refine_ls_wR_factor_ref 0.1246
_reflns_Friedel_coverage 0.000
_reflns_number_gt 8909
_reflns_number_total 18209
_reflns_threshold_expression 'I > 2\s(I)'
_cod_data_source_file c5nj01930c2.cif
_cod_data_source_block 3
_cod_database_code 7055209
_audit_block_doi 10.5517/cc1j7h2b
_shelx_shelxl_version_number 2014/7
_shelx_space_group_comment
;
The symmetry employed for this shelxl refinement is uniquely defined
by the following loop, which should always be used as a source of
symmetry information in preference to the above space-group names.
They are only intended as comments.
;
_platon_squeeze_void_probe_radius 1.20

loop_
_space_group_symop_operation_xyz
'x, y, z'
'-x, -y, -z'

loop_
_atom_site_label
_atom_site_type_symbol
_atom_site_fract_x
_atom_site_fract_y
_atom_site_fract_z
_atom_site_U_iso_or_equiv
_atom_site_adp_type
_atom_site_occupancy
_atom_site_site_symmetry_order
_atom_site_calc_flag
_atom_site_refinement_flags_posn
_atom_site_refinement_flags_adp
C81 C 0.0784(9) 1.6815(8) 1.1869(6) 0.085(5) Uani 1 1 d . .
H81 H 0.0949 1.7343 1.1991 0.102 Uiso 1 1 calc R U
O5 O 1.0986(5) 0.7500(5) 0.6872(3) 0.057(2) Uani 1 1 d . .
O4 O 1.1446(6) 0.6237(6) 0.7399(4) 0.075(3) Uani 1 1 d . .
C14 C 1.0925(9) 0.6708(8) 0.7018(5) 0.054(4) Uani 1 1 d . .
C13 C 1.0271(8) 0.6209(8) 0.6789(6) 0.051(3) Uani 1 1 d . .
C12 C 0.9570(9) 0.6672(8) 0.6480(6) 0.066(4) Uani 1 1 d . .
H12 H 0.9580 0.7279 0.6400 0.079 Uiso 1 1 calc R U
C11 C 1.0282(8) 0.5311(8) 0.6894(6) 0.064(4) Uani 1 1 d . .
H11 H 1.0739 0.5007 0.7101 0.077 Uiso 1 1 calc R U
C10 C 0.8879(8) 0.6230(10) 0.6301(6) 0.074(4) Uani 1 1 d . .
H10 H 0.8408 0.6531 0.6105 0.089 Uiso 1 1 calc R U
C9 C 0.9605(9) 0.4869(8) 0.6688(6) 0.065(4) Uani 1 1 d . .
H9 H 0.9635 0.4257 0.6733 0.079 Uiso 1 1 calc R U
O29 O -0.1701(6) 1.7049(5) 1.2314(4) 0.072(3) Uani 1 1 d . .
O30 O -0.0598(5) 1.7951(5) 1.2367(4) 0.064(3) Uani 1 1 d . .
C84 C -0.0864(8) 1.7204(8) 1.2233(5) 0.051(3) Uani 1 1 d . .
C83 C -0.0135(8) 1.6597(7) 1.1949(5) 0.052(3) Uani 1 1 d . .
C82 C -0.0391(9) 1.5833(8) 1.1764(6) 0.079(5) Uani 1 1 d . .
H82 H -0.1004 1.5687 1.1812 0.095 Uiso 1 1 calc R U
C79 C 0.0303(12) 1.5266(10) 1.1496(7) 0.105(5) Uani 1 1 d . U
H79 H 0.0149 1.4740 1.1366 0.126 Uiso 1 1 calc R U
O10 O -0.0158(6) 1.0934(5) 1.2478(4) 0.076(3) Uani 1 1 d . .
O9 O -0.1095(5) 0.9991(5) 1.2191(3) 0.059(2) Uani 1 1 d . .
C28 C -0.0248(8) 1.0333(7) 1.2163(5) 0.044(3) Uani 1 1 d . .
C27 C 0.0496(8) 0.9971(7) 1.1742(5) 0.045(3) Uani 1 1 d . .
C25 C 0.0324(8) 0.9393(7) 1.1324(5) 0.057(4) Uani 1 1 d . .
H25 H -0.0264 0.9196 1.1314 0.068 Uiso 1 1 calc R U
C26 C 0.1385(8) 1.0238(7) 1.1759(5) 0.054(3) Uani 1 1 d . .
H26 H 0.1505 1.0599 1.2046 0.064 Uiso 1 1 calc R U
C24 C 0.2077(8) 0.9980(8) 1.1363(5) 0.061(4) Uani 1 1 d . .
H24 H 0.2665 1.0183 1.1364 0.074 Uiso 1 1 calc R U
C23 C 0.1024(9) 0.9128(7) 1.0937(5) 0.062(4) Uani 1 1 d . .
H23 H 0.0917 0.8752 1.0655 0.075 Uiso 1 1 calc R U
O24 O 0.6835(5) 0.9801(5) 1.2013(3) 0.054(2) Uani 1 1 d . .
O25 O 0.6864(5) 1.1012(4) 1.2422(4) 0.062(2) Uani 1 1 d . .
C70 C 0.6492(9) 1.0594(7) 1.2082(5) 0.048(3) Uani 1 1 d . U
C69 C 0.5713(7) 1.0891(7) 1.1780(5) 0.039(3) Uani 1 1 d . U
C68 C 0.5346(9) 1.1768(8) 1.1880(6) 0.072(4) Uani 1 1 d . .
H68 H 0.5631 1.2108 1.2119 0.087 Uiso 1 1 calc R U
O20 O 0.6683(5) 0.8004(4) 0.2917(3) 0.054(2) Uani 1 1 d . .
O19 O 0.5722(6) 0.6972(5) 0.3182(4) 0.075(3) Uani 1 1 d . .
C56 C 0.5923(8) 0.7756(8) 0.3171(5) 0.056(4) Uani 1 1 d . .
C55 C 0.5231(9) 0.8429(7) 0.3429(5) 0.059(4) Uani 1 1 d . .
C53 C 0.4399(8) 0.8161(8) 0.3718(6) 0.082(5) Uani 1 1 d . .
H53 H 0.4267 0.7570 0.3776 0.099 Uiso 1 1 calc R U
C66 C 0.4595(9) 1.2085(8) 1.1629(6) 0.072(4) Uani 1 1 d . .
H66 H 0.4321 1.2629 1.1717 0.086 Uiso 1 1 calc R U
O15 O 0.7439(5) 0.5485(5) 0.2863(3) 0.056(2) Uani 1 1 d . .
O14 O 0.6803(6) 0.4336(5) 0.3384(4) 0.075(3) Uani 1 1 d . .
C42 C 0.7084(9) 0.5090(8) 0.3362(5) 0.059(4) Uani 1 1 d . .
Eu2 Eu 0.17849(4) 0.87216(4) 0.71523(3) 0.04379(17) Uani 1 1 d . .
Eu4 Eu 0.32717(4) 1.33367(4) 0.77222(3) 0.04745(18) Uani 1 1 d . .
Eu3 Eu 0.20615(4) 1.12089(4) 0.75749(3) 0.04230(17) Uani 1 1 d . .
Eu1 Eu 0.28959(4) 0.59951(4) 0.76387(3) 0.04708(18) Uani 1 1 d . .
C15 C 0.2264(10) 0.7594(10) 0.8477(6) 0.061(4) Uani 1 1 d . .
C30 C 0.4302(9) 0.7530(7) 0.6275(5) 0.054(4) Uani 1 1 d . .
C43 C 0.2142(8) 1.0766(7) 0.6373(5) 0.047(3) Uani 1 1 d . .
C44 C 0.2421(8) 1.0665(7) 0.5740(5) 0.047(3) Uani 1 1 d . .
C58 C 0.2712(9) 1.1722(6) 0.9344(5) 0.044(3) Uani 1 1 d . .
C46 C 0.1966(8) 1.1064(7) 0.5280(6) 0.058(4) Uani 1 1 d . .
H46 H 0.1453 1.1438 0.5368 0.070 Uiso 1 1 calc R U
C18 C 0.1935(8) 0.8868(7) 0.9153(5) 0.058(4) Uani 1 1 d . .
H18 H 0.1605 0.9185 0.8866 0.069 Uiso 1 1 calc R U
C29 C 0.3365(8) 0.7729(7) 0.6591(5) 0.047(3) Uani 1 1 d . .
C63 C 0.3201(10) 1.1846(7) 1.0454(5) 0.053(3) Uani 1 1 d . .
C62 C 0.3894(9) 1.1871(7) 0.9997(5) 0.062(4) Uani 1 1 d . .
H62 H 0.4506 1.1927 1.0063 0.074 Uiso 1 1 calc R U
C60 C 0.3634(8) 1.1808(7) 0.9439(5) 0.052(3) Uani 1 1 d . .
H60 H 0.4081 1.1823 0.9118 0.062 Uiso 1 1 calc R U
C48 C 0.2229(8) 1.0939(7) 0.4694(5) 0.061(4) Uani 1 1 d . .
H48 H 0.1884 1.1203 0.4398 0.073 Uiso 1 1 calc R U
C59 C 0.2036(8) 1.1694(7) 0.9816(5) 0.051(3) Uani 1 1 d . .
H59 H 0.1420 1.1634 0.9761 0.061 Uiso 1 1 calc R U
C36 C 0.6897(9) 0.6506(9) 0.4896(6) 0.063(4) Uani 1 1 d . .
C49 C 0.3002(9) 1.0422(7) 0.4555(5) 0.057(4) Uani 1 1 d . .
C41 C 0.7047(8) 0.5564(7) 0.3890(5) 0.052(3) Uani 1 1 d . .
C20 C 0.2015(9) 0.9224(8) 0.9659(6) 0.067(4) Uani 1 1 d . .
H20 H 0.1739 0.9777 0.9722 0.080 Uiso 1 1 calc R U
C4 C 0.6418(8) 0.5360(7) 0.7505(5) 0.058(3) Uani 1 1 d . .
H4 H 0.6345 0.5657 0.7847 0.069 Uiso 1 1 calc R U
C31 C 0.5037(9) 0.7155(7) 0.6568(5) 0.059(4) Uani 1 1 d . .
H31 H 0.4950 0.7015 0.6975 0.070 Uiso 1 1 calc R U
C1 C 0.4743(9) 0.5217(9) 0.7662(6) 0.065(4) Uani 1 1 d . .
O27 O 0.2364(6) 1.5038(6) 0.8447(4) 0.077(3) Uani 1 1 d . .
C45 C 0.3173(9) 1.0129(8) 0.5599(5) 0.064(4) Uani 1 1 d . .
H45 H 0.3480 0.9824 0.5901 0.077 Uiso 1 1 calc R U
C39 C 0.6461(8) 0.5321(8) 0.4396(5) 0.059(4) Uani 1 1 d . .
H39 H 0.6126 0.4822 0.4403 0.071 Uiso 1 1 calc R U
C38 C 0.7510(9) 0.6722(8) 0.4436(6) 0.069(4) Uani 1 1 d . .
H38 H 0.7893 0.7179 0.4457 0.083 Uiso 1 1 calc R U
C40 C 0.7585(8) 0.6272(8) 0.3927(5) 0.061(4) Uani 1 1 d . .
H40 H 0.8000 0.6449 0.3608 0.074 Uiso 1 1 calc R U
C50 C 0.3930(9) 0.9690(9) 0.3809(5) 0.067(4) Uani 1 1 d . .
C52 C 0.4719(9) 0.9945(8) 0.3513(5) 0.071(4) Uani 1 1 d . .
H52 H 0.4822 1.0541 0.3437 0.085 Uiso 1 1 calc R U
C61 C 0.2314(9) 1.1756(7) 1.0360(5) 0.055(3) Uani 1 1 d . .
H61 H 0.1873 1.1735 1.0685 0.066 Uiso 1 1 calc R U
C32 C 0.4470(9) 0.7748(8) 0.5661(5) 0.071(4) Uani 1 1 d . .
H32 H 0.4006 0.8043 0.5456 0.085 Uiso 1 1 calc R U
C16 C 0.2328(9) 0.8041(8) 0.9039(5) 0.055(3) Uani 1 1 d . .
C35 C 0.6036(10) 0.7166(8) 0.5663(6) 0.063(4) Uani 1 1 d . .
C3 C 0.5782(9) 0.4583(7) 0.6820(6) 0.063(4) Uani 1 1 d . .
H3 H 0.5282 0.4318 0.6702 0.076 Uiso 1 1 calc R U
C17 C 0.2856(9) 0.7609(8) 0.9458(6) 0.072(4) Uani 1 1 d . .
H17 H 0.3152 0.7067 0.9386 0.087 Uiso 1 1 calc R U
C21 C 0.2486(9) 0.8788(10) 1.0068(6) 0.064(4) Uani 1 1 d . .
C47 C 0.3498(9) 1.0023(8) 0.5004(6) 0.069(4) Uani 1 1 d . .
H47 H 0.4040 0.9689 0.4914 0.082 Uiso 1 1 calc R U
C2 C 0.5664(8) 0.5002(7) 0.7311(6) 0.050(3) Uani 1 1 d . .
C37 C 0.6367(9) 0.5800(8) 0.4887(6) 0.069(4) Uani 1 1 d . .
H37 H 0.5946 0.5645 0.5208 0.083 Uiso 1 1 calc R U
C33 C 0.5895(9) 0.6981(8) 0.6274(5) 0.068(4) Uani 1 1 d . .
H33 H 0.6378 0.6741 0.6485 0.082 Uiso 1 1 calc R U
C64 C 0.4229(9) 1.1606(8) 1.1240(6) 0.061(4) Uani 1 1 d . .
C19 C 0.2950(9) 0.7965(9) 0.9977(6) 0.076(4) Uani 1 1 d . .
H19 H 0.3307 0.7676 1.0260 0.092 Uiso 1 1 calc R U
C51 C 0.3775(9) 0.8812(9) 0.3916(6) 0.087(5) Uani 1 1 d . .
H51 H 0.3227 0.8647 0.4130 0.105 Uiso 1 1 calc R U
O16 O 0.2365(5) 1.0216(4) 0.6763(3) 0.045(2) Uani 1 1 d . .
O11 O 0.3167(5) 0.7351(5) 0.7101(3) 0.055(2) Uani 1 1 d . .
O17 O 0.1652(5) 1.1465(5) 0.6518(3) 0.061(2) Uani 1 1 d . .
O22 O 0.3002(5) 1.1956(4) 0.8278(3) 0.046(2) Uani 1 1 d . .
O21 O 0.1722(5) 1.1340(5) 0.8652(3) 0.052(2) Uani 1 1 d . .
O6 O 0.2681(6) 0.6929(5) 0.8383(3) 0.069(3) Uani 1 1 d . .
O12 O 0.2822(6) 0.8297(5) 0.6342(4) 0.061(2) Uani 1 1 d . .
O7 O 0.1700(6) 0.8002(5) 0.8136(4) 0.066(3) Uani 1 1 d . .
O26 O 0.2954(8) 1.3755(5) 0.8675(4) 0.104(4) Uani 1 1 d . .
C57 C 0.2474(9) 1.1696(7) 0.8747(6) 0.051(3) Uani 1 1 d . .
O23 O 0.3416(6) 1.1952(6) 1.1017(4) 0.077(3) Uani 1 1 d . .
O13 O 0.6883(6) 0.6970(6) 0.5379(3) 0.076(3) Uani 1 1 d . .
O8 O 0.2644(5) 0.9161(6) 1.0589(4) 0.073(3) Uani 1 1 d . .
O18 O 0.3255(6) 1.0335(6) 0.3975(3) 0.085(3) Uani 1 1 d . .
O1 O 0.4128(5) 0.4668(5) 0.7625(4) 0.070(3) Uani 1 1 d . .
O31 O 0.0920(5) 0.9263(5) 0.6291(4) 0.083(3) Uani 1 1 d . .
H31A H 0.0356 0.9392 0.6234 0.100 Uiso 1 1 d R U
H31B H 0.1248 0.9490 0.5994 0.100 Uiso 1 1 d R U
C71 C 0.2621(10) 1.4442(8) 0.8829(6) 0.070(4) Uani 1 1 d . .
C72 C 0.2362(9) 1.4607(7) 0.9446(5) 0.061(4) Uani 1 1 d . .
O2 O 0.4518(6) 0.5934(5) 0.7858(4) 0.071(3) Uani 1 1 d . .
C67 C 0.5351(8) 1.0480(7) 1.1390(5) 0.056(3) Uani 1 1 d . .
H67 H 0.5623 0.9936 1.1301 0.067 Uiso 1 1 calc R U
C65 C 0.4605(8) 1.0790(7) 1.1105(5) 0.059(4) Uani 1 1 d . .
H65 H 0.4362 1.0470 1.0835 0.071 Uiso 1 1 calc R U
C5 C 0.6608(9) 0.4524(7) 0.6483(6) 0.072(4) Uani 1 1 d . .
H5 H 0.6663 0.4233 0.6139 0.087 Uiso 1 1 calc R U
C7 C 0.7344(8) 0.4893(8) 0.6653(6) 0.056(3) Uani 1 1 d . .
C54 C 0.5399(8) 0.9311(8) 0.3314(6) 0.069(4) Uani 1 1 d . .
H54 H 0.5950 0.9485 0.3109 0.083 Uiso 1 1 calc R U
C22 C 0.1898(8) 0.9414(8) 1.0958(5) 0.054(3) Uani 1 1 d . .
C6 C 0.7298(9) 0.5279(8) 0.7187(5) 0.065(4) Uani 1 1 d . .
H6 H 0.7821 0.5473 0.7328 0.078 Uiso 1 1 calc R U
C74 C 0.1870(11) 1.5304(9) 0.9631(6) 0.098(6) Uani 1 1 d . .
H74 H 0.1624 1.5707 0.9349 0.117 Uiso 1 1 calc R U
O3 O 0.8152(6) 0.4845(6) 0.6274(4) 0.082(3) Uani 1 1 d . .
C8 C 0.8893(10) 0.5297(10) 0.6421(6) 0.069(4) Uani 1 1 d . .
C77 C 0.1994(10) 1.4833(9) 1.0627(6) 0.079(5) Uani 1 1 d . .
C75 C 0.2561(11) 1.4150(9) 1.0439(6) 0.104(6) Uani 1 1 d . .
H75 H 0.2842 1.3763 1.0716 0.124 Uiso 1 1 calc R U
C34 C 0.5325(9) 0.7532(8) 0.5349(6) 0.073(4) Uani 1 1 d . .
H34 H 0.5408 0.7634 0.4938 0.088 Uiso 1 1 calc R U
C73 C 0.2718(11) 1.4029(9) 0.9870(6) 0.102(6) Uani 1 1 d . .
H73 H 0.3080 1.3540 0.9755 0.123 Uiso 1 1 calc R U
O28 O 0.1889(8) 1.4920(7) 1.1223(4) 0.132(5) Uani 1 1 d . .
C78 C 0.1204(13) 1.5499(11) 1.1430(7) 0.096(5) Uani 1 1 d . U
C80 C 0.1456(10) 1.6250(9) 1.1609(7) 0.095(6) Uani 1 1 d . .
H80 H 0.2071 1.6392 1.1560 0.114 Uiso 1 1 calc R U
O32 O 0.4726(7) 1.2775(7) 0.8036(5) 0.108(4) Uani 1 1 d . U
C76 C 0.1703(11) 1.5466(9) 1.0218(6) 0.112(7) Uani 1 1 d . .
H76 H 0.1403 1.5988 1.0330 0.135 Uiso 1 1 calc R U
C85 C 0.5503(13) 1.2809(14) 0.7856(8) 0.135(5) Uani 1 1 d . U
H85 H 0.5719 1.3355 0.7712 0.162 Uiso 1 1 calc R U
N1 N 0.6119(12) 1.2081(12) 0.7846(8) 0.155(6) Uiso 1 1 d D .
C86 C 0.5897(17) 1.1194(14) 0.7967(11) 0.263(14) Uiso 1 1 d D .
H86A H 0.6157 1.0863 0.7647 0.394 Uiso 1 1 calc R U
H86B H 0.5238 1.1159 0.8010 0.394 Uiso 1 1 calc R U
H86C H 0.6144 1.0955 0.8328 0.394 Uiso 1 1 calc R U
C87 C 0.7058(13) 1.2314(14) 0.7648(10) 0.222(11) Uiso 1 1 d D .
H87A H 0.7119 1.2434 0.7225 0.332 Uiso 1 1 calc R U
H87B H 0.7481 1.1835 0.7760 0.332 Uiso 1 1 calc R U
H87C H 0.7193 1.2828 0.7830 0.332 Uiso 1 1 calc R U

loop_
_atom_site_aniso_label
_atom_site_aniso_U_11
_atom_site_aniso_U_22
_atom_site_aniso_U_33
_atom_site_aniso_U_23
_atom_site_aniso_U_13
_atom_site_aniso_U_12
C81 0.065(10) 0.038(8) 0.143(14) -0.012(9) 0.035(10) 0.004(7)
O5 0.064(5) 0.039(5) 0.068(6) -0.024(5) 0.016(4) -0.006(4)
O4 0.104(7) 0.075(7) 0.048(6) 0.012(5) -0.014(5) -0.040(5)
C14 0.100(11) 0.028(7) 0.032(7) -0.020(6) 0.023(7) 0.001(7)
C13 0.035(8) 0.048(8) 0.071(9) -0.023(7) 0.008(7) -0.002(6)
C12 0.058(9) 0.050(8) 0.097(11) -0.036(8) -0.010(8) -0.011(7)
C11 0.073(10) 0.037(8) 0.086(11) -0.014(7) -0.007(8) -0.010(7)
C10 0.043(9) 0.090(12) 0.093(11) -0.020(10) -0.017(8) 0.006(8)
C9 0.066(10) 0.039(8) 0.087(11) -0.013(8) 0.023(8) -0.001(7)
O29 0.059(6) 0.052(6) 0.095(7) 0.017(5) 0.015(5) 0.008(5)
O30 0.058(6) 0.056(6) 0.074(6) -0.025(5) 0.017(5) 0.018(5)
C84 0.044(8) 0.048(8) 0.054(8) 0.020(7) -0.005(7) 0.012(7)
C83 0.056(9) 0.037(7) 0.061(8) -0.017(6) 0.014(7) 0.009(6)
C82 0.082(11) 0.045(9) 0.111(13) -0.012(9) -0.008(9) 0.007(8)
C79 0.144(14) 0.074(9) 0.098(9) -0.037(8) -0.016(12) 0.036(11)
O10 0.081(6) 0.062(6) 0.086(7) -0.053(5) 0.031(5) -0.011(5)
O9 0.073(6) 0.036(5) 0.064(6) -0.020(4) 0.033(5) -0.012(4)
C28 0.045(8) 0.043(7) 0.045(7) -0.014(6) 0.007(6) -0.009(6)
C27 0.058(8) 0.033(7) 0.040(7) -0.006(6) 0.019(6) 0.008(6)
C25 0.067(9) 0.050(8) 0.052(8) -0.017(7) 0.017(7) -0.009(6)
C26 0.048(8) 0.059(8) 0.059(8) -0.026(7) -0.015(7) 0.001(6)
C24 0.050(8) 0.082(10) 0.050(8) -0.019(8) 0.016(7) 0.000(7)
C23 0.086(10) 0.049(8) 0.047(8) -0.026(6) 0.036(7) 0.001(7)
O24 0.069(6) 0.042(5) 0.051(5) -0.010(4) -0.007(4) 0.009(4)
O25 0.091(6) 0.013(4) 0.081(7) 0.000(4) -0.009(5) 0.005(4)
C70 0.075(7) 0.030(6) 0.037(6) -0.019(5) 0.014(5) -0.006(5)
C69 0.030(6) 0.029(5) 0.057(6) -0.002(5) -0.004(5) 0.002(5)
C68 0.078(10) 0.064(10) 0.084(11) -0.062(8) 0.001(8) -0.007(8)
O20 0.055(5) 0.037(5) 0.069(6) -0.022(4) 0.024(5) -0.009(4)
O19 0.088(6) 0.030(5) 0.099(7) -0.024(5) 0.048(5) -0.015(5)
C56 0.056(9) 0.054(9) 0.053(8) -0.016(7) 0.014(7) 0.007(7)
C55 0.087(10) 0.027(7) 0.057(8) -0.019(6) 0.037(7) 0.001(6)
C53 0.076(10) 0.042(8) 0.117(12) -0.020(8) 0.054(9) 0.009(7)
C66 0.082(11) 0.063(10) 0.074(10) -0.033(8) -0.019(8) 0.034(8)
O15 0.091(6) 0.033(5) 0.039(5) -0.002(4) 0.028(4) -0.006(4)
O14 0.131(8) 0.033(5) 0.057(6) -0.016(4) 0.036(5) -0.019(5)
C42 0.087(10) 0.036(8) 0.051(8) -0.015(7) 0.014(7) 0.003(7)
Eu2 0.0567(4) 0.0270(3) 0.0462(4) -0.0132(3) 0.0097(3) 0.0008(3)
Eu4 0.0594(4) 0.0293(3) 0.0502(4) -0.0117(3) 0.0188(3) -0.0013(3)
Eu3 0.0533(4) 0.0253(3) 0.0460(4) -0.0115(3) 0.0128(3) 0.0007(3)
Eu1 0.0644(4) 0.0274(3) 0.0465(4) -0.0082(3) 0.0136(3) -0.0022(3)
C15 0.072(11) 0.065(10) 0.045(9) 0.005(8) -0.007(7) -0.016(8)
C30 0.086(10) 0.022(6) 0.052(8) -0.009(6) 0.014(8) 0.002(6)
C43 0.064(9) 0.024(6) 0.049(8) -0.012(6) 0.025(7) -0.006(6)
C44 0.060(9) 0.027(7) 0.046(8) -0.003(6) 0.022(7) 0.009(6)
C58 0.072(9) 0.016(6) 0.046(8) -0.005(5) -0.013(7) -0.005(6)
C46 0.065(9) 0.033(7) 0.073(10) -0.024(7) 0.021(8) 0.013(6)
C18 0.079(9) 0.033(7) 0.056(8) -0.009(6) 0.017(7) 0.009(6)
C29 0.071(9) 0.029(7) 0.040(7) -0.024(6) 0.020(7) -0.007(6)
C63 0.087(11) 0.040(7) 0.031(7) -0.017(6) -0.009(7) 0.024(7)
C62 0.088(10) 0.045(8) 0.056(9) -0.025(7) -0.020(8) 0.019(7)
C60 0.058(9) 0.033(7) 0.061(9) -0.014(6) 0.014(7) 0.005(6)
C48 0.084(10) 0.039(7) 0.055(8) -0.014(7) 0.015(7) 0.008(7)
C59 0.047(8) 0.060(8) 0.045(8) -0.018(7) 0.012(6) 0.001(6)
C36 0.058(9) 0.066(10) 0.064(9) -0.027(8) 0.025(8) -0.008(7)
C49 0.082(10) 0.036(7) 0.046(8) -0.005(6) 0.010(7) 0.019(7)
C41 0.067(9) 0.032(7) 0.054(8) -0.003(6) 0.021(7) -0.009(6)
C20 0.104(12) 0.036(8) 0.054(9) -0.016(7) 0.017(8) 0.019(7)
C4 0.060(9) 0.047(8) 0.065(9) -0.016(7) 0.006(7) 0.006(7)
C31 0.093(11) 0.043(8) 0.036(7) -0.006(6) 0.016(7) -0.004(7)
C1 0.061(10) 0.051(9) 0.086(11) 0.015(8) -0.011(8) -0.041(8)
O27 0.086(7) 0.080(7) 0.058(6) 0.006(6) 0.024(5) -0.029(5)
C45 0.089(10) 0.050(8) 0.049(8) 0.003(7) 0.007(8) 0.002(7)
C39 0.060(8) 0.048(8) 0.066(9) -0.019(7) 0.024(7) -0.010(6)
C38 0.078(10) 0.042(8) 0.088(11) -0.027(8) 0.017(8) -0.025(7)
C40 0.071(9) 0.055(9) 0.056(9) -0.014(7) 0.019(7) -0.011(7)
C50 0.085(11) 0.059(9) 0.052(8) -0.017(7) 0.025(8) 0.010(8)
C52 0.085(10) 0.051(9) 0.068(9) -0.002(7) 0.029(8) 0.011(8)
C61 0.059(9) 0.057(9) 0.046(8) -0.008(7) 0.004(7) 0.016(7)
C32 0.089(10) 0.066(9) 0.049(8) -0.006(7) 0.018(8) 0.025(8)
C16 0.080(10) 0.046(8) 0.037(7) -0.021(6) 0.016(7) 0.000(7)
C35 0.077(11) 0.058(9) 0.055(9) -0.014(8) -0.001(8) 0.001(8)
C3 0.060(9) 0.041(8) 0.091(11) -0.019(8) 0.007(8) -0.018(7)
C17 0.100(11) 0.046(8) 0.068(10) -0.003(8) -0.007(9) 0.014(8)
C21 0.061(10) 0.086(11) 0.047(9) -0.036(8) 0.009(7) -0.004(8)
C47 0.093(11) 0.041(8) 0.062(9) -0.014(7) 0.038(8) 0.019(7)
C2 0.041(8) 0.037(7) 0.071(9) -0.007(7) 0.000(7) -0.001(6)
C37 0.077(10) 0.073(10) 0.055(9) -0.020(8) 0.028(8) -0.013(8)
C33 0.095(11) 0.049(8) 0.055(9) -0.009(7) 0.014(8) 0.007(7)
C64 0.067(10) 0.060(9) 0.061(9) -0.026(7) -0.021(7) 0.023(7)
C19 0.103(12) 0.078(11) 0.046(9) -0.010(8) -0.002(8) 0.010(9)
C51 0.078(11) 0.075(11) 0.100(12) -0.024(9) 0.056(9) -0.006(8)
O16 0.070(5) 0.021(4) 0.039(5) 0.002(4) 0.008(4) 0.008(4)
O11 0.079(6) 0.036(5) 0.050(5) -0.021(4) 0.016(5) -0.004(4)
O17 0.079(6) 0.055(5) 0.045(5) -0.012(4) 0.015(4) 0.013(5)
O22 0.063(5) 0.034(4) 0.041(5) -0.006(4) 0.006(4) -0.006(4)
O21 0.067(6) 0.040(5) 0.048(5) -0.014(4) 0.005(4) 0.004(4)
O6 0.122(8) 0.035(5) 0.047(5) -0.022(4) 0.013(5) 0.025(5)
O12 0.081(6) 0.032(5) 0.064(6) -0.003(4) 0.019(5) 0.014(4)
O7 0.093(7) 0.045(5) 0.057(6) -0.016(5) 0.024(5) -0.010(5)
O26 0.214(11) 0.026(5) 0.059(6) -0.007(5) 0.040(7) 0.007(6)
C57 0.067(9) 0.020(6) 0.065(9) -0.011(6) 0.005(8) -0.002(6)
O23 0.097(7) 0.083(7) 0.053(6) -0.032(5) -0.016(5) 0.041(6)
O13 0.068(6) 0.099(7) 0.060(6) -0.045(6) 0.023(5) 0.004(5)
O8 0.060(6) 0.100(7) 0.061(6) -0.037(6) 0.010(5) 0.009(5)
O18 0.122(8) 0.080(7) 0.040(5) -0.003(5) 0.028(5) 0.041(6)
O1 0.059(6) 0.061(6) 0.091(7) -0.036(5) 0.015(5) 0.004(5)
O31 0.083(6) 0.067(6) 0.099(7) 0.012(6) -0.012(6) -0.025(5)
C71 0.137(13) 0.022(7) 0.049(9) 0.006(7) 0.004(9) -0.020(8)
C72 0.114(11) 0.026(7) 0.037(8) -0.001(6) 0.012(8) 0.008(7)
O2 0.085(7) 0.034(5) 0.095(7) -0.016(5) -0.013(5) -0.004(5)
C67 0.081(10) 0.024(6) 0.067(9) -0.032(6) -0.008(7) 0.004(6)
C65 0.055(8) 0.059(9) 0.069(9) -0.039(7) -0.027(7) 0.031(7)
C5 0.068(10) 0.041(8) 0.108(12) -0.034(8) 0.015(9) -0.012(7)
C7 0.046(8) 0.060(9) 0.068(9) -0.030(7) -0.010(7) -0.014(7)
C54 0.066(9) 0.048(8) 0.089(11) -0.026(8) 0.030(8) -0.004(7)
C22 0.052(9) 0.055(8) 0.054(8) -0.022(7) 0.024(7) -0.002(7)
C6 0.071(10) 0.057(9) 0.073(10) -0.018(8) -0.016(8) -0.009(7)
C74 0.178(16) 0.050(9) 0.053(10) 0.010(8) 0.014(10) 0.032(10)
O3 0.052(6) 0.081(7) 0.117(8) -0.055(6) 0.021(6) -0.016(5)
C8 0.063(10) 0.076(11) 0.073(10) -0.034(9) 0.011(8) -0.023(9)
C77 0.133(13) 0.055(9) 0.042(8) -0.024(7) 0.019(8) 0.044(9)
C75 0.167(16) 0.074(11) 0.058(10) -0.014(9) 0.019(10) 0.055(11)
C34 0.095(11) 0.077(10) 0.042(8) -0.016(8) 0.032(8) 0.006(9)
C73 0.182(17) 0.056(10) 0.059(10) -0.025(8) 0.018(11) 0.061(10)
O28 0.200(12) 0.112(9) 0.071(7) -0.031(7) 0.012(8) 0.098(9)
C78 0.132(13) 0.073(9) 0.080(9) -0.031(8) -0.002(11) 0.044(11)
C80 0.067(10) 0.071(11) 0.136(15) -0.017(11) 0.035(10) 0.022(8)
O32 0.067(7) 0.135(8) 0.116(8) 0.019(7) -0.006(7) -0.007(7)
C76 0.190(18) 0.071(11) 0.061(10) -0.005(9) 0.009(11) 0.082(11)
C85 0.118(11) 0.149(11) 0.132(11) 0.005(10) -0.016(11) 0.012(12)

loop_
_atom_type_symbol
_atom_type_description
_atom_type_scat_dispersion_real
_atom_type_scat_dispersion_imag
_atom_type_scat_source
C C 0.0033 0.0016 'International Tables Vol C Tables 4.2.6.8 and 6.1.1.4'
H H 0.0000 0.0000 'International Tables Vol C Tables 4.2.6.8 and 6.1.1.4'
N N 0.0061 0.0033 'International Tables Vol C Tables 4.2.6.8 and 6.1.1.4'
O O 0.0106 0.0060 'International Tables Vol C Tables 4.2.6.8 and 6.1.1.4'
Eu Eu -0.1578 3.6682 'International Tables Vol C Tables 4.2.6.8 and 6.1.1.4'

loop_
_geom_angle_atom_site_label_1
_geom_angle_atom_site_label_2
_geom_angle_atom_site_label_3
_geom_angle
_geom_angle_site_symmetry_1
_geom_angle_site_symmetry_3
C80 C81 C83 120.5(13) . .
C14 O5 Eu2 138.4(9) . 1_655
C14 O4 Eu1 142.9(8) . 1_655
O5 C14 O4 124.5(13) . .
O5 C14 C13 121.7(13) . .
O4 C14 C13 113.8(11) . .
C11 C13 C12 120.7(12) . .
C11 C13 C14 121.2(13) . .
C12 C13 C14 117.9(12) . .
C10 C12 C13 120.1(13) . .
C13 C11 C9 118.7(13) . .
C12 C10 C8 118.6(13) . .
C8 C9 C11 122.1(13) . .
C84 O29 Eu4 168.8(9) . 2_587
C84 O29 Eu3 87.7(7) . 2_587
Eu4 O29 Eu3 97.3(3) 2_587 2_587
C84 O30 Eu3 100.0(7) . 2_587
O29 C84 O30 119.4(11) . .
O29 C84 C83 123.9(13) . .
O30 C84 C83 116.6(11) . .
O29 C84 Eu3 67.2(6) . 2_587
O30 C84 Eu3 54.2(6) . 2_587
C83 C84 Eu3 160.0(8) . 2_587
C82 C83 C81 120.5(11) . .
C82 C83 C84 118.8(12) . .
C81 C83 C84 120.7(12) . .
C83 C82 C79 118.3(14) . .
C78 C79 C82 119.6(17) . .
C28 O10 Eu2 101.0(7) . 2_577
C28 O9 Eu3 150.3(7) . 2_577
C28 O9 Eu2 89.1(6) . 2_577
Eu3 O9 Eu2 107.2(2) 2_577 2_577
O10 C28 O9 117.9(10) . .
O10 C28 C27 124.6(10) . .
O9 C28 C27 117.4(10) . .
O10 C28 Eu2 54.9(6) . 2_577
O9 C28 Eu2 63.7(5) . 2_577
C27 C28 Eu2 170.8(8) . 2_577
C26 C27 C25 119.5(10) . .
C26 C27 C28 118.0(11) . .
C25 C27 C28 122.5(11) . .
C23 C25 C27 119.1(12) . .
C24 C26 C27 120.9(11) . .
C26 C24 C22 118.8(12) . .
C25 C23 C22 120.1(12) . .
C70 O24 Eu3 138.6(8) . 2_677
C70 O25 Eu2 148.1(8) . 2_677
O25 C70 O24 116.3(12) . .
O25 C70 C69 125.9(11) . .
O24 C70 C69 117.8(11) . .
C67 C69 C70 126.4(11) . .
C67 C69 C68 117.7(11) . .
C70 C69 C68 115.6(11) . .
C66 C68 C69 119.4(12) . .
C56 O20 Eu3 167.0(8) . 2_676
C56 O20 Eu4 88.1(7) . 2_676
Eu3 O20 Eu4 100.8(2) 2_676 2_676
C56 O19 Eu4 95.1(7) . 2_676
O19 C56 O20 120.5(10) . .
O19 C56 C55 120.1(11) . .
O20 C56 C55 119.3(11) . .
O19 C56 Eu4 59.2(6) . 2_676
O20 C56 Eu4 65.8(6) . 2_676
C55 C56 Eu4 155.1(9) . 2_676
C54 C55 C53 121.1(10) . .
C54 C55 C56 118.8(10) . .
C53 C55 C56 119.8(11) . .
C51 C53 C55 117.0(12) . .
C68 C66 C64 119.5(12) . .
C42 O15 Eu4 126.7(7) . 2_676
C42 O15 Eu1 86.1(6) . 2_666
Eu4 O15 Eu1 105.0(3) 2_676 2_666
C42 O14 Eu1 101.7(7) . 2_666
O14 C42 O15 121.3(11) . .
O14 C42 C41 121.4(11) . .
O15 C42 C41 117.3(11) . .
O14 C42 Eu1 53.8(6) . 2_666
O15 C42 Eu1 67.5(6) . 2_666
C41 C42 Eu1 175.2(9) . 2_666
O25 Eu2 O12 84.4(3) 2_677 .
O25 Eu2 O7 72.0(3) 2_677 .
O12 Eu2 O7 125.3(3) . .
O25 Eu2 O5 139.8(2) 2_677 1_455
O12 Eu2 O5 80.3(3) . 1_455
O7 Eu2 O5 87.1(3) . 1_455
O25 Eu2 O10 128.5(3) 2_677 2_577
O12 Eu2 O10 146.5(3) . 2_577
O7 Eu2 O10 77.9(3) . 2_577
O5 Eu2 O10 76.9(2) 1_455 2_577
O25 Eu2 O31 140.0(2) 2_677 .
O12 Eu2 O31 78.2(3) . .
O7 Eu2 O31 146.1(3) . .
O5 Eu2 O31 72.1(3) 1_455 .
O10 Eu2 O31 71.6(3) 2_577 .
O25 Eu2 O16 69.2(2) 2_677 .
O12 Eu2 O16 80.5(2) . .
O7 Eu2 O16 130.1(3) . .
O5 Eu2 O16 142.5(3) 1_455 .
O10 Eu2 O16 103.4(2) 2_577 .
O31 Eu2 O16 72.6(2) . .
O25 Eu2 O9 81.7(3) 2_677 2_577
O12 Eu2 O9 147.4(2) . 2_577
O7 Eu2 O9 77.6(2) . 2_577
O5 Eu2 O9 127.7(2) 1_455 2_577
O10 Eu2 O9 51.2(2) 2_577 2_577
O31 Eu2 O9 94.1(3) . 2_577
O16 Eu2 O9 67.0(2) . 2_577
O25 Eu2 O11 65.2(2) 2_677 .
O12 Eu2 O11 49.8(2) . .
O7 Eu2 O11 75.5(2) . .
O5 Eu2 O11 76.6(2) 1_455 .
O10 Eu2 O11 143.0(2) 2_577 .
O31 Eu2 O11 122.7(3) . .
O16 Eu2 O11 113.4(2) . .
O9 Eu2 O11 142.3(2) 2_577 .
O25 Eu2 C28 105.9(3) 2_677 2_577
O12 Eu2 C28 160.4(3) . 2_577
O7 Eu2 C28 74.2(3) . 2_577
O5 Eu2 C28 100.5(3) 1_455 2_577
O10 Eu2 C28 24.1(3) 2_577 2_577
O31 Eu2 C28 83.5(3) . 2_577
O16 Eu2 C28 87.6(3) . 2_577
O9 Eu2 C28 27.3(2) 2_577 2_577
O11 Eu2 C28 149.6(3) . 2_577
O26 Eu4 O15 102.9(3) . 2_676
O26 Eu4 O32 85.6(4) . .
O15 Eu4 O32 142.7(3) 2_676 .
O26 Eu4 O22 78.2(3) . .
O15 Eu4 O22 143.6(3) 2_676 .
O32 Eu4 O22 73.5(3) . .
O26 Eu4 O29 91.9(4) . 2_587
O15 Eu4 O29 74.1(3) 2_676 2_587
O32 Eu4 O29 142.6(3) . 2_587
O22 Eu4 O29 69.5(2) . 2_587
O26 Eu4 O1 80.7(3) . 1_565
O15 Eu4 O1 67.3(3) 2_676 1_565
O32 Eu4 O1 78.7(3) . 1_565
O22 Eu4 O1 146.1(3) . 1_565
O29 Eu4 O1 137.7(3) 2_587 1_565
O26 Eu4 O19 155.0(4) . 2_676
O15 Eu4 O19 87.1(3) 2_676 2_676
O32 Eu4 O19 73.1(3) . 2_676
O22 Eu4 O19 107.3(2) . 2_676
O29 Eu4 O19 113.0(3) 2_587 2_676
O1 Eu4 O19 82.2(3) 1_565 2_676
O26 Eu4 O20 143.3(3) . 2_676
O15 Eu4 O20 104.2(2) 2_676 2_676
O32 Eu4 O20 87.6(3) . 2_676
O22 Eu4 O20 65.4(2) . 2_676
O29 Eu4 O20 72.5(3) 2_587 2_676
O1 Eu4 O20 132.8(2) 1_565 2_676
O19 Eu4 O20 50.7(2) 2_676 2_676
O26 Eu4 C56 155.6(3) . 2_676
O15 Eu4 C56 101.4(3) 2_676 2_676
O32 Eu4 C56 73.9(4) . 2_676
O22 Eu4 C56 83.3(3) . 2_676
O29 Eu4 C56 96.4(3) 2_587 2_676
O1 Eu4 C56 107.4(3) 1_565 2_676
O19 Eu4 C56 25.7(3) 2_676 2_676
O20 Eu4 C56 26.1(3) 2_676 2_676
O26 Eu4 Eu1 71.4(2) . 1_565
O15 Eu4 Eu1 40.35(18) 2_676 1_565
O32 Eu4 Eu1 114.5(3) . 1_565
O22 Eu4 Eu1 147.44(16) . 1_565
O29 Eu4 Eu1 99.77(18) 2_587 1_565
O1 Eu4 Eu1 38.37(17) 1_565 1_565
O19 Eu4 Eu1 105.17(18) 2_676 1_565
O20 Eu4 Eu1 142.68(17) 2_676 1_565
C56 Eu4 Eu1 129.1(3) 2_676 1_565
O24 Eu3 O9 82.5(3) 2_677 2_577
O24 Eu3 O20 87.5(3) 2_677 2_676
O9 Eu3 O20 156.9(2) 2_577 2_676
O24 Eu3 O30 152.0(3) 2_677 2_587
O9 Eu3 O30 82.3(3) 2_577 2_587
O20 Eu3 O30 114.4(3) 2_676 2_587
O24 Eu3 O21 77.5(2) 2_677 .
O9 Eu3 O21 81.2(3) 2_577 .
O20 Eu3 O21 116.9(3) 2_676 .
O30 Eu3 O21 77.1(3) 2_587 .
O24 Eu3 O16 80.1(2) 2_677 .
O9 Eu3 O16 72.5(2) 2_577 .
O20 Eu3 O16 85.3(2) 2_676 .
O30 Eu3 O16 117.1(3) 2_587 .
O21 Eu3 O16 147.3(2) . .
O24 Eu3 O17 129.4(2) 2_677 .
O9 Eu3 O17 93.7(3) 2_577 .
O20 Eu3 O17 76.6(3) 2_676 .
O30 Eu3 O17 75.0(3) 2_587 .
O21 Eu3 O17 152.1(2) . .
O16 Eu3 O17 51.3(2) . .
O24 Eu3 O22 69.1(2) 2_677 .
O9 Eu3 O22 128.2(2) 2_577 .
O20 Eu3 O22 65.8(2) 2_676 .
O30 Eu3 O22 103.0(3) 2_587 .
O21 Eu3 O22 51.5(2) . .
O16 Eu3 O22 137.9(2) . .
O17 Eu3 O22 137.8(2) . .
O24 Eu3 O29 131.2(3) 2_677 2_587
O9 Eu3 O29 130.2(2) 2_577 2_587
O20 Eu3 O29 71.2(2) 2_676 2_587
O30 Eu3 O29 50.4(3) 2_587 2_587
O21 Eu3 O29 74.5(2) . 2_587
O16 Eu3 O29 137.8(2) . 2_587
O17 Eu3 O29 88.7(3) . 2_587
O22 Eu3 O29 62.1(2) . 2_587
O24 Eu3 C84 144.9(3) 2_677 2_587
O9 Eu3 C84 105.6(3) 2_577 2_587
O20 Eu3 C84 94.5(3) 2_676 2_587
O30 Eu3 C84 25.8(3) 2_587 2_587
O21 Eu3 C84 70.4(3) . 2_587
O16 Eu3 C84 135.0(3) . 2_587
O17 Eu3 C84 84.8(3) . 2_587
O22 Eu3 C84 79.8(3) . 2_587
O29 Eu3 C84 25.1(3) 2_587 2_587
O4 Eu1 O6 93.1(3) 1_455 .
O4 Eu1 O11 85.4(3) 1_455 .
O6 Eu1 O11 79.0(3) . .
O4 Eu1 O27 89.2(3) 1_455 1_545
O6 Eu1 O27 78.7(3) . 1_545
O11 Eu1 O27 156.8(3) . 1_545
O4 Eu1 O14 83.2(3) 1_455 2_666
O6 Eu1 O14 153.8(3) . 2_666
O11 Eu1 O14 74.9(2) . 2_666
O27 Eu1 O14 127.0(3) 1_545 2_666
O4 Eu1 O2 172.5(3) 1_455 .
O6 Eu1 O2 83.7(3) . .
O11 Eu1 O2 87.2(3) . .
O27 Eu1 O2 96.8(3) 1_545 .
O14 Eu1 O2 96.6(3) 2_666 .
O4 Eu1 O1 135.9(3) 1_455 .
O6 Eu1 O1 123.5(3) . .
O11 Eu1 O1 122.1(3) . .
O27 Eu1 O1 76.5(3) 1_545 .
O14 Eu1 O1 73.5(3) 2_666 .
O2 Eu1 O1 50.6(3) . .
O4 Eu1 O15 76.2(3) 1_455 2_666
O6 Eu1 O15 152.8(3) . 2_666
O11 Eu1 O15 123.9(2) . 2_666
O27 Eu1 O15 76.3(3) 1_545 2_666
O14 Eu1 O15 50.9(2) 2_666 2_666
O2 Eu1 O15 109.5(2) . 2_666
O1 Eu1 O15 59.9(2) . 2_666
O4 Eu1 C42 78.9(3) 1_455 2_666
O6 Eu1 C42 171.8(3) . 2_666
O11 Eu1 C42 98.5(3) . 2_666
O27 Eu1 C42 102.6(3) 1_545 2_666
O14 Eu1 C42 24.5(3) 2_666 2_666
O2 Eu1 C42 104.0(3) . 2_666
O1 Eu1 C42 64.4(3) . 2_666
O15 Eu1 C42 26.5(2) 2_666 2_666
O4 Eu1 Eu4 103.2(2) 1_455 1_545
O6 Eu1 Eu4 130.4(2) . 1_545
O11 Eu1 Eu4 147.71(16) . 1_545
O27 Eu1 Eu4 55.5(2) 1_545 1_545
O14 Eu1 Eu4 75.38(19) 2_666 1_545
O2 Eu1 Eu4 83.98(19) . 1_545
O1 Eu1 Eu4 35.15(18) . 1_545
O15 Eu1 Eu4 34.60(16) 2_666 1_545
C42 Eu1 Eu4 54.2(2) 2_666 1_545
O6 C15 O7 124.8(14) . .
O6 C15 C16 122.1(13) . .
O7 C15 C16 113.0(13) . .
C31 C30 C32 116.9(11) . .
C31 C30 C29 122.6(11) . .
C32 C30 C29 120.4(12) . .
O16 C43 O17 119.2(10) . .
O16 C43 C44 121.9(10) . .
O17 C43 C44 118.9(11) . .
C45 C44 C46 117.1(11) . .
C45 C44 C43 118.3(12) . .
C46 C44 C43 124.7(10) . .
C59 C58 C60 120.4(11) . .
C59 C58 C57 120.5(12) . .
C60 C58 C57 119.1(11) . .
C44 C46 C48 123.4(11) . .
C20 C18 C16 122.3(13) . .
O11 C29 O12 122.8(10) . .
O11 C29 C30 118.8(11) . .
O12 C29 C30 118.4(11) . .
C61 C63 O23 119.3(12) . .
C61 C63 C62 121.8(12) . .
O23 C63 C62 118.9(13) . .
C60 C62 C63 116.5(12) . .
C62 C60 C58 121.5(11) . .
C49 C48 C46 119.2(13) . .
C61 C59 C58 116.8(12) . .
C38 C36 O13 117.2(12) . .
C38 C36 C37 120.1(12) . .
O13 C36 C37 122.5(11) . .
O18 C49 C48 117.6(12) . .
O18 C49 C47 122.9(11) . .
C48 C49 C47 119.4(11) . .
C40 C41 C39 116.0(11) . .
C40 C41 C42 122.8(11) . .
C39 C41 C42 121.1(11) . .
C21 C20 C18 119.7(12) . .
C2 C4 C6 120.6(12) . .
C33 C31 C30 122.1(12) . .
O2 C1 O1 119.9(13) . .
O2 C1 C2 124.4(11) . .
O1 C1 C2 113.9(12) . .
C71 O27 Eu1 143.4(9) . 1_565
C44 C45 C47 121.4(12) . .
C37 C39 C41 122.0(12) . .
C36 C38 C40 121.2(12) . .
C41 C40 C38 120.9(11) . .
C52 C50 C51 120.0(12) . .
C52 C50 O18 118.7(13) . .
C51 C50 O18 121.3(12) . .
C50 C52 C54 120.2(12) . .
C63 C61 C59 123.1(11) . .
C30 C32 C34 121.6(12) . .
C17 C16 C18 117.5(12) . .
C17 C16 C15 117.2(12) . .
C18 C16 C15 125.3(13) . .
O13 C35 C34 120.7(12) . .
O13 C35 C33 119.1(13) . .
C34 C35 C33 120.2(13) . .
C2 C3 C5 122.7(13) . .
C19 C17 C16 121.0(13) . .
C20 C21 O8 121.7(13) . .
C20 C21 C19 121.8(13) . .
O8 C21 C19 116.1(13) . .
C49 C47 C45 119.3(11) . .
C3 C2 C4 118.8(12) . .
C3 C2 C1 126.0(13) . .
C4 C2 C1 114.8(12) . .
C36 C37 C39 119.5(11) . .
C31 C33 C35 120.1(13) . .
C66 C64 C65 122.1(12) . .
C66 C64 O23 116.7(11) . .
C65 C64 O23 121.1(12) . .
C17 C19 C21 117.6(13) . .
C50 C51 C53 122.7(12) . .
C43 O16 Eu3 95.2(6) . .
C43 O16 Eu2 133.5(8) . .
Eu3 O16 Eu2 107.8(2) . .
C29 O11 Eu1 144.7(7) . .
C29 O11 Eu2 82.4(6) . .
Eu1 O11 Eu2 119.3(3) . .
C43 O17 Eu3 91.4(7) . .
C57 O22 Eu4 135.4(7) . .
C57 O22 Eu3 93.1(7) . .
Eu4 O22 Eu3 101.2(3) . .
C57 O21 Eu3 98.5(7) . .
C15 O6 Eu1 137.9(9) . .
C29 O12 Eu2 102.5(7) . .
C15 O7 Eu2 136.6(8) . .
C71 O26 Eu4 128.3(9) . .
O22 C57 O21 115.9(12) . .
O22 C57 C58 123.9(12) . .
O21 C57 C58 120.0(11) . .
C63 O23 C64 123.3(9) . .
C36 O13 C35 116.5(10) . .
C22 O8 C21 118.3(10) . .
C49 O18 C50 120.0(10) . .
C1 O1 Eu4 162.9(9) . 1_545
C1 O1 Eu1 88.0(8) . .
Eu4 O1 Eu1 106.5(3) 1_545 .
O26 C71 O27 119.9(13) . .
O26 C71 C72 123.9(12) . .
O27 C71 C72 115.6(12) . .
C74 C72 C73 117.0(12) . .
C74 C72 C71 125.7(13) . .
C73 C72 C71 117.0(11) . .
C1 O2 Eu1 96.7(8) . .
C69 C67 C65 124.7(11) . .
C67 C65 C64 116.1(12) . .
C7 C5 C3 119.4(13) . .
C5 C7 O3 116.3(12) . .
C5 C7 C6 121.4(12) . .
O3 C7 C6 122.3(11) . .
C55 C54 C52 119.0(11) . .
O8 C22 C24 115.0(11) . .
O8 C22 C23 123.5(11) . .
C24 C22 C23 121.5(10) . .
C7 C6 C4 116.7(12) . .
C72 C74 C76 123.6(13) . .
C7 O3 C8 116.5(10) . .
C9 C8 O3 121.4(14) . .
C9 C8 C10 119.7(13) . .
O3 C8 C10 118.9(14) . .
C76 C77 C75 118.9(12) . .
C76 C77 O28 123.1(11) . .
C75 C77 O28 116.9(13) . .
C73 C75 C77 120.9(14) . .
C35 C34 C32 118.9(12) . .
C75 C73 C72 121.4(12) . .
C77 O28 C78 117.5(12) . .
C80 C78 O28 117.6(18) . .
C80 C78 C79 122.2(15) . .
O28 C78 C79 119.9(17) . .
C78 C80 C81 118.9(15) . .
C85 O32 Eu4 137.0(13) . .
C77 C76 C74 117.3(12) . .
O32 C85 N1 124(2) . .
C85 N1 C86 126(2) . .
C85 N1 C87 112(2) . .
C86 N1 C87 121(2) . .

loop_
_geom_bond_atom_site_label_1
_geom_bond_atom_site_label_2
_geom_bond_distance
_geom_bond_site_symmetry_2
C81 C80 1.389(15) .
C81 C83 1.392(15) .
O5 C14 1.232(12) .
O5 Eu2 2.427(7) 1_655
O4 C14 1.341(14) .
O4 Eu1 2.236(9) 1_655
C14 C13 1.424(16) .
C13 C11 1.371(14) .
C13 C12 1.413(16) .
C12 C10 1.363(16) .
C11 C9 1.374(16) .
C10 C8 1.426(17) .
C9 C8 1.358(17) .
O29 C84 1.250(12) .
O29 Eu4 2.413(9) 2_587
O29 Eu3 2.712(8) 2_587
O30 C84 1.301(14) .
O30 Eu3 2.420(7) 2_587
C84 C83 1.504(14) .
C84 Eu3 2.940(12) 2_587
C83 C82 1.363(16) .
C82 C79 1.418(17) .
C79 C78 1.37(2) .
O10 C28 1.237(12) .
O10 Eu2 2.480(7) 2_577
O9 C28 1.365(12) .
O9 Eu3 2.373(7) 2_577
O9 Eu2 2.667(7) 2_577
C28 C27 1.491(13) .
C28 Eu2 2.976(11) 2_577
C27 C26 1.389(14) .
C27 C25 1.408(15) .
C25 C23 1.347(13) .
C26 C24 1.349(13) .
C24 C22 1.375(16) .
C23 C22 1.381(15) .
O24 C70 1.299(12) .
O24 Eu3 2.361(7) 2_677
O25 C70 1.234(13) .
O25 Eu2 2.354(9) 2_677
C70 C69 1.415(15) .
C69 C67 1.302(14) .
C69 C68 1.441(14) .
C68 C66 1.330(16) .
O20 C56 1.261(12) .
O20 Eu3 2.383(7) 2_676
O20 Eu4 2.615(7) 2_676
O19 C56 1.250(13) .
O19 Eu4 2.471(7) 2_676
C56 C55 1.511(14) .
C56 Eu4 2.866(11) 2_676
C55 C54 1.382(14) .
C55 C53 1.390(14) .
C53 C51 1.381(15) .
C66 C64 1.366(16) .
O15 C42 1.311(12) .
O15 Eu4 2.384(7) 2_676
O15 Eu1 2.719(7) 2_666
O14 C42 1.242(13) .
O14 Eu1 2.420(8) 2_666
C42 C41 1.453(16) .
C42 Eu1 2.937(12) 2_666
Eu2 O25 2.354(9) 2_677
Eu2 O12 2.379(7) .
Eu2 O7 2.397(8) .
Eu2 O5 2.427(8) 1_455
Eu2 O10 2.480(8) 2_577
Eu2 O31 2.484(9) .
Eu2 O16 2.538(7) .
Eu2 O9 2.667(7) 2_577
Eu2 O11 2.817(7) .
Eu2 C28 2.976(11) 2_577
Eu4 O26 2.313(8) .
Eu4 O15 2.384(7) 2_676
Eu4 O32 2.389(10) .
Eu4 O22 2.391(7) .
Eu4 O29 2.413(9) 2_587
Eu4 O1 2.435(8) 1_565
Eu4 O19 2.471(7) 2_676
Eu4 O20 2.615(7) 2_676
Eu4 C56 2.866(11) 2_676
Eu4 Eu1 4.0550(10) 1_565
Eu3 O24 2.361(7) 2_677
Eu3 O9 2.373(7) 2_577
Eu3 O20 2.383(7) 2_676
Eu3 O30 2.420(7) 2_587
Eu3 O21 2.476(7) .
Eu3 O16 2.488(7) .
Eu3 O17 2.526(8) .
Eu3 O22 2.592(7) .
Eu3 O29 2.712(8) 2_587
Eu3 C84 2.940(12) 2_587
Eu1 O4 2.236(9) 1_455
Eu1 O6 2.301(7) .
Eu1 O11 2.342(7) .
Eu1 O27 2.343(8) 1_545
Eu1 O14 2.420(8) 2_666
Eu1 O2 2.461(9) .
Eu1 O1 2.625(7) .
Eu1 O15 2.719(7) 2_666
Eu1 C42 2.937(12) 2_666
Eu1 Eu4 4.0551(10) 1_545
C15 O6 1.177(14) .
C15 O7 1.281(14) .
C15 C16 1.518(16) .
C30 C31 1.384(15) .
C30 C32 1.408(15) .
C30 C29 1.507(14) .
C43 O16 1.218(12) .
C43 O17 1.297(11) .
C43 C44 1.477(14) .
C44 C45 1.358(14) .
C44 C46 1.370(15) .
C58 C59 1.384(13) .
C58 C60 1.399(14) .
C58 C57 1.440(16) .
C46 C48 1.378(15) .
C18 C20 1.337(16) .
C18 C16 1.391(14) .
C29 O11 1.263(12) .
C29 O12 1.271(13) .
C63 C61 1.349(15) .
C63 O23 1.375(13) .
C63 C62 1.376(15) .
C62 C60 1.373(15) .
C48 C49 1.364(14) .
C59 C61 1.355(15) .
C36 C38 1.338(14) .
C36 O13 1.359(14) .
C36 C37 1.370(16) .
C49 O18 1.351(13) .
C49 C47 1.384(16) .
C41 C40 1.391(15) .
C41 C39 1.401(13) .
C20 C21 1.318(16) .
C4 C2 1.386(15) .
C4 C6 1.414(14) .
C31 C33 1.382(14) .
C1 O2 1.235(15) .
C1 O1 1.280(13) .
C1 C2 1.527(16) .
O27 C71 1.266(13) .
O27 Eu1 2.343(8) 1_565
C45 C47 1.410(15) .
C39 C37 1.382(15) .
C38 C40 1.392(16) .
C50 C52 1.336(15) .
C50 C51 1.371(16) .
C50 O18 1.399(13) .
C52 C54 1.414(14) .
C32 C34 1.409(14) .
C16 C17 1.379(16) .
C35 O13 1.367(13) .
C35 C34 1.377(16) .
C35 C33 1.391(16) .
C3 C2 1.330(15) .
C3 C5 1.366(14) .
C17 C19 1.369(17) .
C21 O8 1.408(14) .
C21 C19 1.413(16) .
C64 C65 1.379(14) .
C64 O23 1.391(13) .
O22 C57 1.299(12) .
O21 C57 1.300(13) .
O26 C71 1.197(13) .
O8 C22 1.367(11) .
O1 Eu4 2.435(8) 1_545
C71 C72 1.459(16) .
C72 C74 1.325(15) .
C72 C73 1.365(16) .
C67 C65 1.360(14) .
C5 C7 1.348(15) .
C7 O3 1.392(12) .
C7 C6 1.394(15) .
C74 C76 1.376(17) .
O3 C8 1.403(14) .
C77 C76 1.356(16) .
C77 C75 1.365(15) .
C77 O28 1.369(14) .
C75 C73 1.322(17) .
O28 C78 1.371(15) .
C78 C80 1.34(2) .
O32 C85 1.169(17) .
C85 N1 1.39(2) .
N1 C86 1.410(16) .
N1 C87 1.454(15) .

loop_
_platon_squeeze_void_nr
_platon_squeeze_void_average_x
_platon_squeeze_void_average_y
_platon_squeeze_void_average_z
_platon_squeeze_void_volume
_platon_squeeze_void_count_electrons
_platon_squeeze_void_content
1 0.000 0.008 -0.019 1090 198 ' '
2 0.500 0.500 0.000 220 56 ' '
3 0.423 0.972 0.995 9 0 ' '
4 0.445 0.888 0.084 7 0 ' '
5 0.555 0.111 0.917 7 0 ' '
6 0.577 0.027 0.006 9 0 ' '
